data_7021894
loop_
_publ_author_name
'Song, Shaodi'
'Ma, Haiyan'
'Yang, Yang'

_publ_section_title
;
 Magnesium complexes supported by salan-like ligands: Synthesis,
 characterization and their application in the ring-opening polymerization
 of rac-lactide.
;
_journal_issue 39
_journal_name_full 'Dalton transactions (Cambridge, England : 2003)'
_journal_page_first 14200
_journal_page_last 14211
_journal_paper_doi 10.1039/c3dt51344k
_journal_volume 42
_journal_year 2013
_chemical_formula_sum 'C25 H41 Cl2 Mg N3 O2 Si2'
_chemical_formula_weight 567.00
_chemical_name_systematic
; 
 ? 
;
_space_group_IT_number 14
_symmetry_cell_setting monoclinic
_symmetry_space_group_name_Hall '-P 2ybc'
_symmetry_space_group_name_H-M 'P 1 21/c 1'
_atom_sites_solution_hydrogens geom
_atom_sites_solution_primary direct
_atom_sites_solution_secondary difmap
_audit_creation_method SHELXL-97
_cell_angle_alpha 90.00
_cell_angle_beta 97.448(5)
_cell_angle_gamma 90.00
_cell_formula_units_Z 4
_cell_length_a 11.650(5)
_cell_length_b 14.321(6)
_cell_length_c 18.739(7)
_cell_measurement_reflns_used 936
_cell_measurement_temperature 293(2)
_cell_measurement_theta_max 22.742
_cell_measurement_theta_min 2.265
_cell_volume 3100(2)
_computing_cell_refinement 'Bruker SMART'
_computing_data_collection 'Bruker SMART'
_computing_data_reduction 'Bruker SHELXTL'
_computing_molecular_graphics 'Bruker SHELXTL'
_computing_publication_material 'Bruker SHELXTL'
_computing_structure_refinement 'SHELXL-97 (Sheldrick, 1997)'
_computing_structure_solution 'SHELXS-97 (Sheldrick, 1990)'
_diffrn_ambient_temperature 293(2)
_diffrn_measured_fraction_theta_full 0.998
_diffrn_measured_fraction_theta_max 0.998
_diffrn_measurement_device_type 'CCD area detector'
_diffrn_measurement_method 'phi and omega scans'
_diffrn_radiation_monochromator graphite
_diffrn_radiation_source 'fine-focus sealed tube'
_diffrn_radiation_type MoK\a
_diffrn_radiation_wavelength 0.71073
_diffrn_reflns_av_R_equivalents 0.0558
_diffrn_reflns_av_sigmaI/netI 0.0630
_diffrn_reflns_limit_h_max 12
_diffrn_reflns_limit_h_min -14
_diffrn_reflns_limit_k_max 17
_diffrn_reflns_limit_k_min -14
_diffrn_reflns_limit_l_max 23
_diffrn_reflns_limit_l_min -23
_diffrn_reflns_number 13710
_diffrn_reflns_theta_full 26.01
_diffrn_reflns_theta_max 26.01
_diffrn_reflns_theta_min 1.76
_diffrn_standards_decay_% 2.82
_exptl_absorpt_coefficient_mu 0.333
_exptl_absorpt_correction_T_max 0.9549
_exptl_absorpt_correction_T_min 0.9365
_exptl_absorpt_correction_type multi-scan
_exptl_absorpt_process_details sadabs
_exptl_crystal_colour colorless
_exptl_crystal_density_diffrn 1.215
_exptl_crystal_density_method 'not measured'
_exptl_crystal_description prism
_exptl_crystal_F_000 1208
_exptl_crystal_size_max 0.20
_exptl_crystal_size_mid 0.15
_exptl_crystal_size_min 0.14
_refine_diff_density_max 0.270
_refine_diff_density_min -0.199
_refine_diff_density_rms 0.048
_refine_ls_extinction_method none
_refine_ls_goodness_of_fit_ref 0.929
_refine_ls_hydrogen_treatment constr
_refine_ls_matrix_type full
_refine_ls_number_parameters 325
_refine_ls_number_reflns 6095
_refine_ls_number_restraints 0
_refine_ls_restrained_S_all 0.929
_refine_ls_R_factor_all 0.0974
_refine_ls_R_factor_gt 0.0498
_refine_ls_shift/su_max 0.003
_refine_ls_shift/su_mean 0.000
_refine_ls_structure_factor_coef Fsqd
_refine_ls_weighting_details 'calc w=1/[\s^2^(Fo^2^)+(0.0649P)^2^+0.0000P] where P=(Fo^2^+2Fc^2^)/3'
_refine_ls_weighting_scheme calc
_refine_ls_wR_factor_gt 0.1125
_refine_ls_wR_factor_ref 0.1344
_reflns_number_gt 3439
_reflns_number_total 6095
_reflns_threshold_expression >2sigma(I)
_cod_data_source_file c3dt51344k.txt
_cod_data_source_block a00408a
_cod_depositor_comments
;
The following automatic conversions were performed:

'_symmetry_cell_setting' value 'Monoclinic' changed to 'monoclinic'
according to /home/saulius/struct/CIF-dictionaries/cif_core.dic
dictionary named 'cif_core.dic' version 2.4.2 from 2011-04-26.

Automatic conversion script
Id: cif_fix_values 1891 2012-01-12 08:04:46Z andrius 
;
_cod_original_sg_symbol_H-M P2(1)/c
_cod_database_code 7021894

loop_
_symmetry_equiv_pos_as_xyz
'x, y, z'
'-x, y+1/2, -z+1/2'
'-x, -y, -z'
'x, -y-1/2, z-1/2'

loop_
_atom_site_label
_atom_site_type_symbol
_atom_site_fract_x
_atom_site_fract_y
_atom_site_fract_z
_atom_site_U_iso_or_equiv
_atom_site_adp_type
_atom_site_occupancy
_atom_site_symmetry_multiplicity
_atom_site_calc_flag
_atom_site_refinement_flags
Mg1 Mg 0.26813(7) 0.86005(6) 0.18101(5) 0.0462(2) Uani 1 1 d .
N1 N 0.20919(19) 0.89981(18) 0.28644(12) 0.0569(6) Uani 1 1 d .
N2 N 0.29004(18) 1.02019(15) 0.18076(11) 0.0487(5) Uani 1 1 d .
N3 N 0.16310(16) 0.75065(15) 0.14756(12) 0.0505(6) Uani 1 1 d .
O1 O 0.41902(15) 0.82753(14) 0.22951(10) 0.0562(5) Uani 1 1 d .
O2 O 0.34412(18) 0.86912(13) 0.08127(10) 0.0622(5) Uani 1 1 d .
Si1 Si 0.04320(7) 0.77630(6) 0.08909(5) 0.0618(3) Uani 1 1 d .
Si2 Si 0.18661(7) 0.63964(6) 0.17781(6) 0.0707(3) Uani 1 1 d .
Cl1 Cl 0.67381(6) 0.82199(6) 0.24511(5) 0.0754(3) Uani 1 1 d .
Cl2 Cl 0.64027(10) 0.88693(9) 0.52408(5) 0.1132(4) Uani 1 1 d .
C1 C 0.4674(2) 0.83686(19) 0.29554(15) 0.0508(7) Uani 1 1 d .
C2 C 0.5889(2) 0.83787(19) 0.31330(16) 0.0556(7) Uani 1 1 d .
C3 C 0.6420(3) 0.8521(2) 0.38282(19) 0.0667(9) Uani 1 1 d .
H3 H 0.7223 0.8516 0.3930 0.080 Uiso 1 1 calc R
C4 C 0.5751(3) 0.8668(2) 0.43613(18) 0.0702(9) Uani 1 1 d .
C5 C 0.4569(3) 0.8655(2) 0.42280(16) 0.0649(8) Uani 1 1 d .
H5 H 0.4129 0.8755 0.4601 0.078 Uiso 1 1 calc R
C6 C 0.4024(2) 0.8491(2) 0.35317(15) 0.0549(7) Uani 1 1 d .
C7 C 0.2738(2) 0.8372(2) 0.34110(15) 0.0630(8) Uani 1 1 d .
H7A H 0.2569 0.7731 0.3267 0.076 Uiso 1 1 calc R
H7B H 0.2443 0.8470 0.3866 0.076 Uiso 1 1 calc R
C8 C 0.2361(3) 0.9985(2) 0.30323(15) 0.0705(9) Uani 1 1 d .
H8A H 0.2652 1.0044 0.3539 0.085 Uiso 1 1 calc R
H8B H 0.1659 1.0353 0.2939 0.085 Uiso 1 1 calc R
C9 C 0.3255(3) 1.0361(2) 0.25865(14) 0.0616(8) Uani 1 1 d .
H9A H 0.3357 1.1025 0.2675 0.074 Uiso 1 1 calc R
H9B H 0.3992 1.0056 0.2732 0.074 Uiso 1 1 calc R
C10 C 0.3906(2) 1.0415(2) 0.14228(15) 0.0576(8) Uani 1 1 d .
H10A H 0.4542 1.0004 0.1599 0.069 Uiso 1 1 calc R
H10B H 0.4154 1.1052 0.1529 0.069 Uiso 1 1 calc R
C11 C 0.3635(2) 1.0300(2) 0.06271(15) 0.0524(7) Uani 1 1 d .
C12 C 0.3414(2) 0.9428(2) 0.03312(15) 0.0549(7) Uani 1 1 d .
C13 C 0.3171(3) 0.9307(3) -0.04048(17) 0.0794(10) Uani 1 1 d .
H13 H 0.3019 0.8715 -0.0598 0.095 Uiso 1 1 calc R
C14 C 0.3158(3) 1.0077(4) -0.08475(19) 0.0879(12) Uani 1 1 d .
H14 H 0.3000 1.0004 -0.1344 0.105 Uiso 1 1 calc R
C15 C 0.3377(3) 1.0950(3) -0.0560(2) 0.0902(12) Uani 1 1 d .
H15 H 0.3372 1.1469 -0.0859 0.108 Uiso 1 1 calc R
C16 C 0.3602(3) 1.1052(3) 0.0165(2) 0.0758(10) Uani 1 1 d .
H16 H 0.3737 1.1647 0.0357 0.091 Uiso 1 1 calc R
C17 C 0.0851(3) 0.8811(3) 0.28865(18) 0.0781(10) Uani 1 1 d .
H17A H 0.0656 0.8963 0.3355 0.117 Uiso 1 1 calc R
H17B H 0.0694 0.8162 0.2788 0.117 Uiso 1 1 calc R
H17C H 0.0396 0.9185 0.2531 0.117 Uiso 1 1 calc R
C18 C 0.1948(2) 1.0856(2) 0.15542(16) 0.0620(8) Uani 1 1 d .
H18A H 0.2194 1.1485 0.1666 0.093 Uiso 1 1 calc R
H18B H 0.1285 1.0714 0.1789 0.093 Uiso 1 1 calc R
H18C H 0.1750 1.0793 0.1043 0.093 Uiso 1 1 calc R
C19 C 0.3901(3) 0.7816(3) 0.0604(2) 0.0866(11) Uani 1 1 d .
H19A H 0.3286 0.7440 0.0365 0.130 Uiso 1 1 calc R
H19B H 0.4260 0.7494 0.1024 0.130 Uiso 1 1 calc R
H19C H 0.4466 0.7929 0.0284 0.130 Uiso 1 1 calc R
C20 C 0.0247(3) 0.9052(2) 0.07895(19) 0.0829(10) Uani 1 1 d .
H20A H 0.0148 0.9322 0.1247 0.124 Uiso 1 1 calc R
H20B H -0.0423 0.9182 0.0449 0.124 Uiso 1 1 calc R
H20C H 0.0920 0.9315 0.0621 0.124 Uiso 1 1 calc R
C21 C -0.0943(3) 0.7310(3) 0.1184(2) 0.1003(13) Uani 1 1 d .
H21A H -0.0902 0.6643 0.1227 0.150 Uiso 1 1 calc R
H21B H -0.1586 0.7479 0.0835 0.150 Uiso 1 1 calc R
H21C H -0.1045 0.7578 0.1642 0.150 Uiso 1 1 calc R
C22 C 0.0458(4) 0.7345(3) -0.0055(2) 0.1169(15) Uani 1 1 d .
H22A H 0.1112 0.7611 -0.0244 0.175 Uiso 1 1 calc R
H22B H -0.0242 0.7535 -0.0347 0.175 Uiso 1 1 calc R
H22C H 0.0515 0.6677 -0.0058 0.175 Uiso 1 1 calc R
C23 C 0.1069(3) 0.6107(3) 0.2562(2) 0.0979(13) Uani 1 1 d .
H23A H 0.1381 0.6469 0.2973 0.147 Uiso 1 1 calc R
H23B H 0.1156 0.5455 0.2673 0.147 Uiso 1 1 calc R
H23C H 0.0262 0.6251 0.2440 0.147 Uiso 1 1 calc R
C24 C 0.1371(3) 0.5474(3) 0.1092(2) 0.1125(15) Uani 1 1 d .
H24A H 0.0575 0.5582 0.0905 0.169 Uiso 1 1 calc R
H24B H 0.1446 0.4870 0.1315 0.169 Uiso 1 1 calc R
H24C H 0.1838 0.5500 0.0707 0.169 Uiso 1 1 calc R
C25 C 0.3417(3) 0.6120(3) 0.2092(3) 0.1059(15) Uani 1 1 d .
H25A H 0.3858 0.6169 0.1695 0.159 Uiso 1 1 calc R
H25B H 0.3477 0.5495 0.2280 0.159 Uiso 1 1 calc R
H25C H 0.3714 0.6552 0.2462 0.159 Uiso 1 1 calc R

loop_
_atom_site_aniso_label
_atom_site_aniso_U_11
_atom_site_aniso_U_22
_atom_site_aniso_U_33
_atom_site_aniso_U_23
_atom_site_aniso_U_13
_atom_site_aniso_U_12
Mg1 0.0438(5) 0.0489(6) 0.0459(5) 0.0004(4) 0.0051(4) 0.0029(4)
N1 0.0526(14) 0.0669(17) 0.0516(14) 0.0025(12) 0.0092(11) 0.0099(12)
N2 0.0499(13) 0.0488(13) 0.0467(13) -0.0045(11) 0.0033(10) 0.0028(10)
N3 0.0367(11) 0.0515(14) 0.0621(14) 0.0016(11) 0.0021(10) -0.0010(10)
O1 0.0477(10) 0.0698(14) 0.0494(11) -0.0023(10) 0.0001(9) 0.0066(9)
O2 0.0852(15) 0.0494(13) 0.0564(12) -0.0074(10) 0.0261(10) -0.0056(10)
Si1 0.0478(4) 0.0652(6) 0.0686(6) 0.0013(5) -0.0063(4) -0.0033(4)
Si2 0.0482(5) 0.0541(5) 0.1074(8) 0.0111(5) 0.0008(5) -0.0019(4)
Cl1 0.0547(4) 0.0833(6) 0.0890(6) 0.0159(5) 0.0122(4) 0.0063(4)
Cl2 0.1315(9) 0.1180(9) 0.0753(7) -0.0085(6) -0.0429(6) 0.0003(7)
C1 0.0507(16) 0.0458(17) 0.0545(18) 0.0073(13) 0.0019(13) 0.0039(12)
C2 0.0515(16) 0.0468(17) 0.067(2) 0.0132(14) 0.0002(14) -0.0005(13)
C3 0.0590(18) 0.057(2) 0.078(2) 0.0099(17) -0.0151(17) -0.0030(15)
C4 0.086(2) 0.056(2) 0.060(2) 0.0065(16) -0.0203(18) -0.0021(17)
C5 0.082(2) 0.060(2) 0.0501(19) 0.0100(15) 0.0006(16) 0.0049(16)
C6 0.0549(17) 0.0582(19) 0.0503(17) 0.0086(14) 0.0016(14) 0.0001(13)
C7 0.0602(18) 0.079(2) 0.0509(18) 0.0094(16) 0.0113(14) 0.0038(16)
C8 0.088(2) 0.075(2) 0.0483(18) -0.0111(16) 0.0080(16) 0.0197(19)
C9 0.075(2) 0.0507(18) 0.0555(18) -0.0112(15) -0.0045(16) 0.0048(15)
C10 0.0500(16) 0.0508(18) 0.072(2) -0.0038(15) 0.0065(14) -0.0093(13)
C11 0.0446(15) 0.059(2) 0.0546(18) 0.0051(15) 0.0103(13) -0.0045(13)
C12 0.0463(16) 0.069(2) 0.0507(17) 0.0025(16) 0.0131(13) -0.0063(14)
C13 0.071(2) 0.113(3) 0.055(2) -0.012(2) 0.0121(16) -0.021(2)
C14 0.064(2) 0.147(4) 0.052(2) 0.020(3) 0.0067(16) -0.004(2)
C15 0.074(2) 0.116(4) 0.083(3) 0.043(3) 0.019(2) 0.010(2)
C16 0.072(2) 0.075(2) 0.083(3) 0.019(2) 0.0241(18) 0.0030(18)
C17 0.0567(19) 0.111(3) 0.070(2) 0.004(2) 0.0185(16) 0.0158(19)
C18 0.0573(17) 0.0563(19) 0.071(2) -0.0013(16) 0.0019(15) 0.0080(14)
C19 0.105(3) 0.067(2) 0.099(3) -0.017(2) 0.054(2) -0.002(2)
C20 0.071(2) 0.078(3) 0.092(3) 0.016(2) -0.0152(18) 0.0033(18)
C21 0.0447(18) 0.104(3) 0.147(4) 0.025(3) -0.007(2) -0.0095(18)
C22 0.137(4) 0.123(4) 0.082(3) -0.021(3) -0.019(3) -0.004(3)
C23 0.077(2) 0.089(3) 0.125(3) 0.037(2) 0.003(2) -0.021(2)
C24 0.106(3) 0.062(3) 0.168(4) -0.017(3) 0.011(3) 0.002(2)
C25 0.057(2) 0.068(2) 0.188(4) 0.044(3) 0.000(2) 0.0114(18)

loop_
_atom_type_symbol
_atom_type_description
_atom_type_scat_dispersion_real
_atom_type_scat_dispersion_imag
_atom_type_scat_source
C C 0.0033 0.0016 'International Tables Vol C Tables 4.2.6.8 and 6.1.1.4'
H H 0.0000 0.0000 'International Tables Vol C Tables 4.2.6.8 and 6.1.1.4'
N N 0.0061 0.0033 'International Tables Vol C Tables 4.2.6.8 and 6.1.1.4'
O O 0.0106 0.0060 'International Tables Vol C Tables 4.2.6.8 and 6.1.1.4'
Mg Mg 0.0486 0.0363 'International Tables Vol C Tables 4.2.6.8 and 6.1.1.4'
Si Si 0.0817 0.0704 'International Tables Vol C Tables 4.2.6.8 and 6.1.1.4'
Cl Cl 0.1484 0.1585 'International Tables Vol C Tables 4.2.6.8 and 6.1.1.4'

loop_
_geom_angle_atom_site_label_1
_geom_angle_atom_site_label_2
_geom_angle_atom_site_label_3
_geom_angle
O1 Mg1 N3 115.72(9)
O1 Mg1 O2 88.38(9)
N3 Mg1 O2 94.41(9)
O1 Mg1 N1 90.61(9)
N3 Mg1 N1 103.04(10)
O2 Mg1 N1 161.06(10)
O1 Mg1 N2 98.43(8)
N3 Mg1 N2 145.72(9)
O2 Mg1 N2 83.18(8)
N1 Mg1 N2 78.25(9)
O1 Mg1 Si1 143.27(7)
N3 Mg1 Si1 28.65(6)
O2 Mg1 Si1 87.46(7)
N1 Mg1 Si1 104.34(7)
N2 Mg1 Si1 117.23(6)
C8 N1 C17 110.5(2)
C8 N1 C7 110.8(2)
C17 N1 C7 106.3(2)
C8 N1 Mg1 110.48(17)
C17 N1 Mg1 112.99(18)
C7 N1 Mg1 105.51(17)
C18 N2 C9 108.7(2)
C18 N2 C10 108.6(2)
C9 N2 C10 108.0(2)
C18 N2 Mg1 123.40(17)
C9 N2 Mg1 99.65(16)
C10 N2 Mg1 107.42(16)
Si2 N3 Si1 120.07(12)
Si2 N3 Mg1 123.58(12)
Si1 N3 Mg1 116.29(12)
C1 O1 Mg1 132.92(18)
C12 O2 C19 117.7(2)
C12 O2 Mg1 128.91(17)
C19 O2 Mg1 112.93(18)
N3 Si1 C20 110.74(13)
N3 Si1 C22 115.34(16)
C20 Si1 C22 103.60(19)
N3 Si1 C21 113.46(15)
C20 Si1 C21 106.26(18)
C22 Si1 C21 106.6(2)
N3 Si1 Mg1 35.05(8)
C20 Si1 Mg1 76.01(10)
C22 Si1 Mg1 121.32(14)
C21 Si1 Mg1 130.32(13)
N3 Si2 C25 114.27(14)
N3 Si2 C24 114.03(16)
C25 Si2 C24 105.35(19)
N3 Si2 C23 113.05(16)
C25 Si2 C23 105.24(18)
C24 Si2 C23 103.89(19)
O1 C1 C6 122.2(2)
O1 C1 C2 121.6(3)
C6 C1 C2 116.2(2)
C3 C2 C1 122.4(3)
C3 C2 Cl1 119.1(2)
C1 C2 Cl1 118.5(2)
C4 C3 C2 119.1(3)
C3 C4 C5 121.5(3)
C3 C4 Cl2 119.9(3)
C5 C4 Cl2 118.6(3)
C4 C5 C6 119.9(3)
C5 C6 C1 120.9(3)
C5 C6 C7 119.1(3)
C1 C6 C7 119.9(2)
N1 C7 C6 116.3(2)
N1 C8 C9 111.5(2)
N2 C9 C8 111.4(2)
N2 C10 C11 112.6(2)
C12 C11 C16 117.9(3)
C12 C11 C10 120.4(3)
C16 C11 C10 121.7(3)
C11 C12 C13 121.2(3)
C11 C12 O2 116.2(2)
C13 C12 O2 122.6(3)
C14 C13 C12 119.0(4)
C15 C14 C13 120.3(3)
C16 C15 C14 119.5(4)
C15 C16 C11 122.0(4)

loop_
_geom_bond_atom_site_label_1
_geom_bond_atom_site_label_2
_geom_bond_distance
Mg1 O1 1.929(2)
Mg1 N3 2.036(2)
Mg1 O2 2.173(2)
Mg1 N1 2.247(2)
Mg1 N2 2.308(3)
Mg1 Si1 3.1783(14)
N1 C8 1.473(4)
N1 C17 1.476(4)
N1 C7 1.489(4)
N2 C18 1.482(3)
N2 C9 1.482(3)
N2 C10 1.485(3)
N3 Si2 1.698(2)
N3 Si1 1.700(2)
O1 C1 1.298(3)
O2 C12 1.386(3)
O2 C19 1.437(4)
Si1 C20 1.865(4)
Si1 C22 1.874(4)
Si1 C21 1.876(3)
Si2 C25 1.869(3)
Si2 C24 1.881(4)
Si2 C23 1.883(4)
Cl1 C2 1.729(3)
Cl2 C4 1.747(3)
C1 C6 1.408(4)
C1 C2 1.412(4)
C2 C3 1.383(4)
C3 C4 1.361(5)
C4 C5 1.368(4)
C5 C6 1.395(4)
C6 C7 1.496(4)
C8 C9 1.516(4)
C10 C11 1.493(4)
C11 C12 1.377(4)
C11 C16 1.379(4)
C12 C13 1.382(4)
C13 C14 1.379(5)
C14 C15 1.373(5)
C15 C16 1.358(5)
